data_4031309
loop_
_publ_author_name
'Thomson, Paul F.'
'Parrish, Damon'
'Pradhan, Padmanava'
'Lakshman, Mahesh K.'

_publ_section_title
;
 Modular, Metal-Catalyzed Cycloisomerization Approach to Angularly Fused
 Polycyclic Aromatic Hydrocarbons and Their Oxidized Derivatives.
;
_journal_issue 15
_journal_name_full 'The Journal of organic chemistry'
_journal_page_first 7435
_journal_page_last 7446
_journal_paper_doi 10.1021/acs.joc.5b00931
_journal_volume 80
_journal_year 2015
_chemical_formula_moiety 'C22 H18 O2'
_chemical_formula_sum 'C22 H18 O2'
_chemical_formula_weight 314.36
_chemical_name_systematic
; 
 9,10-dimethoxy-4,5-dihydrobenzo[l]acephenanthrylene 
;
_space_group_IT_number 14
_symmetry_cell_setting monoclinic
_symmetry_space_group_name_Hall '-P 2yn'
_symmetry_space_group_name_H-M 'P 1 21/n 1'
_atom_sites_solution_hydrogens geom
_atom_sites_solution_primary direct
_atom_sites_solution_secondary difmap
_audit_creation_date 2010-05-19
_audit_creation_method 'from SHELXTL CIF, local template and enCIFer'
_cell_angle_alpha 90.00
_cell_angle_beta 92.960(2)
_cell_angle_gamma 90.00
_cell_formula_units_Z 4
_cell_length_a 8.2204(10)
_cell_length_b 7.1959(9)
_cell_length_c 26.743(3)
_cell_measurement_temperature 296(2)
_cell_volume 1579.8(3)
_computing_cell_refinement 'Bruker APEX2 v2009.3-0 (Bruker, 2009)'
_computing_data_collection 'Bruker APEX2 v2009.3-0 (Bruker, 2009)'
_computing_data_reduction
;
Bruker SAINT v7.60A (Bruker, 2009), Bruker XPREP v2008/2 (Bruker, 2008)
;
_computing_molecular_graphics 'Bruker SHELXTL v2008/4 (Bruker, 2008)'
_computing_publication_material 'Bruker SHELXTL v2008/4 (Bruker, 2008)'
_computing_structure_refinement 'Bruker SHELXTL v2008/4 (Bruker, 2008)'
_computing_structure_solution 'Bruker SHELXTL v2008/4 (Bruker, 2008)'
_diffrn_ambient_temperature 296(2)
_diffrn_measured_fraction_theta_full 0.982
_diffrn_measured_fraction_theta_max 0.982
_diffrn_measurement_device_type 'Bruker SMART APEX II CCD'
_diffrn_measurement_method '\w scans'
_diffrn_radiation_monochromator graphite
_diffrn_radiation_source 'fine focus sealed tube'
_diffrn_radiation_type MoK\a
_diffrn_radiation_wavelength 0.71073
_diffrn_reflns_av_R_equivalents 0.0372
_diffrn_reflns_av_sigmaI/netI 0.0314
_diffrn_reflns_limit_h_max 8
_diffrn_reflns_limit_h_min -10
_diffrn_reflns_limit_k_max 8
_diffrn_reflns_limit_k_min -8
_diffrn_reflns_limit_l_max 33
_diffrn_reflns_limit_l_min -33
_diffrn_reflns_number 14025
_diffrn_reflns_theta_full 26.51
_diffrn_reflns_theta_max 26.51
_diffrn_reflns_theta_min 1.52
_exptl_absorpt_coefficient_mu 0.083
_exptl_absorpt_correction_T_max 0.7454
_exptl_absorpt_correction_T_min 0.6799
_exptl_absorpt_correction_type multi-scan
_exptl_absorpt_process_details 'SADABS v2008/1 (Bruker, 2008)'
_exptl_crystal_colour colorless
_exptl_crystal_density_diffrn 1.322
_exptl_crystal_density_method 'not measured'
_exptl_crystal_description prism
_exptl_crystal_F_000 664
_exptl_crystal_size_max 0.18
_exptl_crystal_size_mid 0.16
_exptl_crystal_size_min 0.12
_refine_diff_density_max 0.147
_refine_diff_density_min -0.151
_refine_diff_density_rms 0.033
_refine_ls_extinction_method none
_refine_ls_goodness_of_fit_ref 1.018
_refine_ls_hydrogen_treatment constr
_refine_ls_matrix_type full
_refine_ls_number_parameters 219
_refine_ls_number_reflns 3217
_refine_ls_number_restraints 0
_refine_ls_restrained_S_all 1.018
_refine_ls_R_factor_all 0.0794
_refine_ls_R_factor_gt 0.0449
_refine_ls_shift/su_max 0.001
_refine_ls_shift/su_mean 0.000
_refine_ls_structure_factor_coef Fsqd
_refine_ls_weighting_details 'calc w=1/[\s^2^(Fo^2^)+(0.0586P)^2^+0.1691P] where P=(Fo^2^+2Fc^2^)/3'
_refine_ls_weighting_scheme calc
_refine_ls_wR_factor_gt 0.1068
_refine_ls_wR_factor_ref 0.1249
_reflns_number_gt 2056
_reflns_number_total 3217
_reflns_threshold_expression I>2\s(I)
_cod_data_source_file jo5b00931_si_004.cif
_cod_data_source_block lak010
_cod_depositor_comments
;
The following automatic conversions were performed:

'_symmetry_cell_setting' value 'Monoclinic' changed to 'monoclinic'
according to
/usr/data/users/saulius/crontab/automatic-downloads/rss-feeds/ACS/lib/dictionaries/cif_core.dic
dictionary named 'cif_core.dic' version 2.4.2 from 2011-04-26.

Automatic conversion script
Id: cif_fix_values 3271 2015-04-21 07:52:19Z andrius 

 Adding full bibliography for 4031309--4031313.cif.
;
_cod_original_sg_symbol_H-M P2(1)/n
_cod_database_code 4031309

loop_
_symmetry_equiv_pos_as_xyz
'x, y, z'
'-x+1/2, y+1/2, -z+1/2'
'-x, -y, -z'
'x-1/2, -y-1/2, z-1/2'

loop_
_atom_site_label
_atom_site_type_symbol
_atom_site_fract_x
_atom_site_fract_y
_atom_site_fract_z
_atom_site_U_iso_or_equiv
_atom_site_adp_type
_atom_site_occupancy
_atom_site_symmetry_multiplicity
_atom_site_calc_flag
_atom_site_refinement_flags
C1 C 0.3973(2) 0.5616(2) 0.17609(6) 0.0424(4) Uani 1 1 d .
C2 C 0.4567(2) 0.7079(2) 0.20787(6) 0.0455(4) Uani 1 1 d .
C3 C 0.4862(2) 0.6767(2) 0.25987(6) 0.0480(4) Uani 1 1 d .
C4 C 0.4655(2) 0.5032(2) 0.28011(6) 0.0501(4) Uani 1 1 d .
C5 C 0.4160(2) 0.3572(2) 0.24867(6) 0.0520(4) Uani 1 1 d .
H5 H 0.4052 0.2387 0.2620 0.062 Uiso 1 1 calc R
C6 C 0.3830(2) 0.3854(2) 0.19854(6) 0.0485(4) Uani 1 1 d .
H6 H 0.3501 0.2849 0.1786 0.058 Uiso 1 1 calc R
C7 C 0.4932(2) 0.8838(2) 0.18716(7) 0.0570(5) Uani 1 1 d .
H7 H 0.5287 0.9805 0.2081 0.068 Uiso 1 1 calc R
C8 C 0.4763(2) 0.9109(2) 0.13732(7) 0.0615(5) Uani 1 1 d .
H8 H 0.5072 1.0247 0.1243 0.074 Uiso 1 1 calc R
C9 C 0.4132(2) 0.7724(2) 0.10386(6) 0.0516(4) Uani 1 1 d .
C10 C 0.3630(2) 0.5986(2) 0.12295(6) 0.0445(4) Uani 1 1 d .
C11 C 0.2807(2) 0.4709(2) 0.08777(6) 0.0459(4) Uani 1 1 d .
C12 C 0.2796(2) 0.5190(2) 0.03649(6) 0.0494(4) Uani 1 1 d .
C13 C 0.3407(2) 0.6888(3) 0.01817(6) 0.0548(5) Uani 1 1 d .
C14 C 0.4005(2) 0.8145(3) 0.05139(7) 0.0596(5) Uani 1 1 d .
H14 H 0.4340 0.9300 0.0402 0.071 Uiso 1 1 calc R
C15 C 0.1937(2) 0.3061(2) 0.09774(6) 0.0531(5) Uani 1 1 d .
H15 H 0.1809 0.2705 0.1307 0.064 Uiso 1 1 calc R
C16 C 0.1283(3) 0.1985(3) 0.05966(7) 0.0659(6) Uani 1 1 d .
H16 H 0.0748 0.0894 0.0677 0.079 Uiso 1 1 calc R
C17 C 0.1384(3) 0.2458(3) 0.00893(7) 0.0696(6) Uani 1 1 d .
H17 H 0.0964 0.1675 -0.0162 0.084 Uiso 1 1 calc R
C18 C 0.2112(2) 0.4091(3) -0.00242(6) 0.0574(5) Uani 1 1 d .
C19 C 0.2330(3) 0.5053(3) -0.05195(7) 0.0703(6) Uani 1 1 d .
H19A H 0.1285 0.5260 -0.0696 0.084 Uiso 1 1 calc R
H19B H 0.3007 0.4314 -0.0730 0.084 Uiso 1 1 calc R
C20 C 0.3164(3) 0.6918(3) -0.03830(6) 0.0678(6) Uani 1 1 d .
H20A H 0.4201 0.7020 -0.0538 0.081 Uiso 1 1 calc R
H20B H 0.2479 0.7955 -0.0492 0.081 Uiso 1 1 calc R
O21 O 0.53215(16) 0.82658(16) 0.28945(4) 0.0600(4) Uani 1 1 d .
C22 C 0.6948(3) 0.8220(3) 0.30989(9) 0.0833(7) Uani 1 1 d .
H22A H 0.7203 0.9381 0.3261 0.125 Uiso 1 1 calc R
H22B H 0.7679 0.8019 0.2835 0.125 Uiso 1 1 calc R
H22C H 0.7064 0.7229 0.3338 0.125 Uiso 1 1 calc R
O23 O 0.49560(19) 0.48623(18) 0.33083(4) 0.0705(4) Uani 1 1 d .
C24 C 0.5310(3) 0.3077(3) 0.35030(7) 0.0780(7) Uani 1 1 d .
H24A H 0.5631 0.3175 0.3852 0.117 Uiso 1 1 calc R
H24B H 0.6181 0.2535 0.3327 0.117 Uiso 1 1 calc R
H24C H 0.4359 0.2306 0.3463 0.117 Uiso 1 1 calc R

loop_
_atom_site_aniso_label
_atom_site_aniso_U_11
_atom_site_aniso_U_22
_atom_site_aniso_U_33
_atom_site_aniso_U_23
_atom_site_aniso_U_13
_atom_site_aniso_U_12
C1 0.0410(9) 0.0437(9) 0.0429(9) -0.0008(7) 0.0048(7) 0.0016(7)
C2 0.0442(10) 0.0431(9) 0.0494(9) -0.0013(7) 0.0049(7) 0.0042(7)
C3 0.0484(11) 0.0490(10) 0.0468(9) -0.0070(8) 0.0034(8) 0.0043(8)
C4 0.0522(11) 0.0585(11) 0.0399(9) -0.0006(8) 0.0059(8) 0.0073(8)
C5 0.0582(12) 0.0491(10) 0.0487(10) 0.0079(8) 0.0036(8) -0.0020(8)
C6 0.0514(11) 0.0460(9) 0.0479(9) 0.0001(8) 0.0004(8) -0.0029(8)
C7 0.0706(13) 0.0433(10) 0.0570(11) -0.0022(8) 0.0012(9) -0.0046(9)
C8 0.0755(14) 0.0446(10) 0.0645(12) 0.0072(9) 0.0038(10) -0.0099(9)
C9 0.0570(12) 0.0482(10) 0.0499(10) 0.0050(8) 0.0067(8) 0.0011(8)
C10 0.0458(10) 0.0442(9) 0.0439(9) 0.0020(7) 0.0063(7) 0.0024(7)
C11 0.0467(10) 0.0478(9) 0.0433(9) 0.0021(7) 0.0031(7) 0.0058(8)
C12 0.0507(11) 0.0541(10) 0.0433(9) 0.0011(8) 0.0015(7) 0.0112(8)
C13 0.0594(12) 0.0594(11) 0.0458(10) 0.0103(9) 0.0060(8) 0.0093(9)
C14 0.0701(13) 0.0546(11) 0.0546(11) 0.0166(9) 0.0092(9) -0.0005(9)
C15 0.0576(12) 0.0533(10) 0.0478(10) 0.0033(8) -0.0033(8) -0.0044(9)
C16 0.0778(15) 0.0576(11) 0.0609(12) 0.0018(10) -0.0089(10) -0.0097(10)
C17 0.0865(16) 0.0648(13) 0.0559(11) -0.0107(10) -0.0114(10) 0.0005(11)
C18 0.0656(13) 0.0623(11) 0.0438(10) -0.0021(9) -0.0017(8) 0.0150(10)
C19 0.0876(16) 0.0797(14) 0.0432(10) -0.0002(10) -0.0007(10) 0.0228(12)
C20 0.0767(15) 0.0795(14) 0.0475(10) 0.0145(10) 0.0042(10) 0.0125(11)
O21 0.0647(9) 0.0571(7) 0.0575(7) -0.0146(6) -0.0050(6) 0.0067(6)
C22 0.0671(16) 0.0856(16) 0.0947(16) -0.0231(13) -0.0186(12) -0.0022(12)
O23 0.1032(11) 0.0670(9) 0.0409(7) 0.0023(6) 0.0007(7) 0.0130(8)
C24 0.1065(19) 0.0720(13) 0.0543(12) 0.0151(10) -0.0070(11) 0.0005(12)

loop_
_atom_type_symbol
_atom_type_description
_atom_type_scat_dispersion_real
_atom_type_scat_dispersion_imag
_atom_type_scat_source
C C 0.0033 0.0016 'International Tables Vol C Tables 4.2.6.8 and 6.1.1.4'
H H 0.0000 0.0000 'International Tables Vol C Tables 4.2.6.8 and 6.1.1.4'
O O 0.0106 0.0060 'International Tables Vol C Tables 4.2.6.8 and 6.1.1.4'

loop_
_geom_angle_atom_site_label_1
_geom_angle_atom_site_label_2
_geom_angle_atom_site_label_3
_geom_angle
C6 C1 C2 116.39(14)
C6 C1 C10 124.23(15)
C2 C1 C10 119.31(14)
C3 C2 C7 119.69(15)
C3 C2 C1 120.31(15)
C7 C2 C1 119.95(15)
C4 C3 O21 121.37(14)
C4 C3 C2 120.79(15)
O21 C3 C2 117.83(14)
O23 C4 C3 116.76(15)
O23 C4 C5 124.20(15)
C3 C4 C5 119.04(15)
C6 C5 C4 121.08(16)
C6 C5 H5 119.5
C4 C5 H5 119.5
C5 C6 C1 122.22(16)
C5 C6 H6 118.9
C1 C6 H6 118.9
C8 C7 C2 120.15(16)
C8 C7 H7 119.9
C2 C7 H7 119.9
C7 C8 C9 122.51(16)
C7 C8 H8 118.7
C9 C8 H8 118.7
C8 C9 C10 119.67(15)
C8 C9 C14 118.33(16)
C10 C9 C14 121.99(16)
C9 C10 C11 117.21(14)
C9 C10 C1 117.77(15)
C11 C10 C1 125.02(14)
C12 C11 C15 114.12(15)
C12 C11 C10 116.87(15)
C15 C11 C10 128.95(15)
C18 C12 C11 124.38(16)
C18 C12 C13 111.44(15)
C11 C12 C13 124.11(16)
C14 C13 C12 118.42(15)
C14 C13 C20 132.50(17)
C12 C13 C20 109.02(16)
C13 C14 C9 120.73(16)
C13 C14 H14 119.6
C9 C14 H14 119.6
C16 C15 C11 121.13(16)
C16 C15 H15 119.4
C11 C15 H15 119.4
C15 C16 C17 122.76(18)
C15 C16 H16 118.6
C17 C16 H16 118.6
C18 C17 C16 118.25(17)
C18 C17 H17 120.9
C16 C17 H17 120.9
C17 C18 C12 119.09(16)
C17 C18 C19 131.61(17)
C12 C18 C19 109.30(17)
C18 C19 C20 105.20(15)
C18 C19 H19A 110.7
C20 C19 H19A 110.7
C18 C19 H19B 110.7
C20 C19 H19B 110.7
H19A C19 H19B 108.8
C13 C20 C19 104.96(15)
C13 C20 H20A 110.8
C19 C20 H20A 110.8
C13 C20 H20B 110.8
C19 C20 H20B 110.8
H20A C20 H20B 108.8
C3 O21 C22 115.30(14)
O21 C22 H22A 109.5
O21 C22 H22B 109.5
H22A C22 H22B 109.5
O21 C22 H22C 109.5
H22A C22 H22C 109.5
H22B C22 H22C 109.5
C4 O23 C24 117.97(14)
O23 C24 H24A 109.5
O23 C24 H24B 109.5
H24A C24 H24B 109.5
O23 C24 H24C 109.5
H24A C24 H24C 109.5
H24B C24 H24C 109.5

loop_
_geom_bond_atom_site_label_1
_geom_bond_atom_site_label_2
_geom_bond_distance
C1 C6 1.410(2)
C1 C2 1.423(2)
C1 C10 1.459(2)
C2 C3 1.417(2)
C2 C7 1.420(2)
C3 C4 1.375(2)
C3 O21 1.3789(19)
C4 O23 1.3717(19)
C4 C5 1.393(2)
C5 C6 1.369(2)
C5 H5 0.9300
C6 H6 0.9300
C7 C8 1.347(2)
C7 H7 0.9300
C8 C9 1.420(2)
C8 H8 0.9300
C9 C10 1.420(2)
C9 C14 1.434(2)
C10 C11 1.457(2)
C11 C12 1.414(2)
C11 C15 1.417(2)
C12 C18 1.401(2)
C12 C13 1.418(2)
C13 C14 1.343(3)
C13 C20 1.513(2)
C14 H14 0.9300
C15 C16 1.367(2)
C15 H15 0.9300
C16 C17 1.405(3)
C16 H16 0.9300
C17 C18 1.360(3)
C17 H17 0.9300
C18 C19 1.514(2)
C19 C20 1.542(3)
C19 H19A 0.9700
C19 H19B 0.9700
C20 H20A 0.9700
C20 H20B 0.9700
O21 C22 1.419(2)
C22 H22A 0.9600
C22 H22B 0.9600
C22 H22C 0.9600
O23 C24 1.411(2)
C24 H24A 0.9600
C24 H24B 0.9600
C24 H24C 0.9600

loop_
_geom_torsion_atom_site_label_1
_geom_torsion_atom_site_label_2
_geom_torsion_atom_site_label_3
_geom_torsion_atom_site_label_4
_geom_torsion
C6 C1 C2 C3 -4.8(2)
C10 C1 C2 C3 178.09(15)
C6 C1 C2 C7 172.51(16)
C10 C1 C2 C7 -4.6(2)
C7 C2 C3 C4 -174.28(16)
C1 C2 C3 C4 3.1(3)
C7 C2 C3 O21 7.4(2)
C1 C2 C3 O21 -175.29(15)
O21 C3 C4 O23 -1.2(2)
C2 C3 C4 O23 -179.49(14)
O21 C3 C4 C5 178.79(16)
C2 C3 C4 C5 0.5(3)
O23 C4 C5 C6 177.87(16)
C3 C4 C5 C6 -2.1(3)
C4 C5 C6 C1 0.1(3)
C2 C1 C6 C5 3.3(2)
C10 C1 C6 C5 -179.77(15)
C3 C2 C7 C8 175.37(17)
C1 C2 C7 C8 -2.0(3)
C2 C7 C8 C9 3.9(3)
C7 C8 C9 C10 0.9(3)
C7 C8 C9 C14 -179.79(18)
C8 C9 C10 C11 172.55(16)
C14 C9 C10 C11 -6.7(3)
C8 C9 C10 C1 -7.3(2)
C14 C9 C10 C1 173.38(15)
C6 C1 C10 C9 -167.73(16)
C2 C1 C10 C9 9.1(2)
C6 C1 C10 C11 12.4(3)
C2 C1 C10 C11 -170.80(15)
C9 C10 C11 C12 9.2(2)
C1 C10 C11 C12 -170.90(15)
C9 C10 C11 C15 -167.73(17)
C1 C10 C11 C15 12.2(3)
C15 C11 C12 C18 -5.0(2)
C10 C11 C12 C18 177.62(16)
C15 C11 C12 C13 171.87(16)
C10 C11 C12 C13 -5.5(2)
C18 C12 C13 C14 175.73(17)
C11 C12 C13 C14 -1.5(3)
C18 C12 C13 C20 -1.9(2)
C11 C12 C13 C20 -179.13(16)
C12 C13 C14 C9 4.5(3)
C20 C13 C14 C9 -178.54(19)
C8 C9 C14 C13 -179.60(19)
C10 C9 C14 C13 -0.3(3)
C12 C11 C15 C16 5.3(3)
C10 C11 C15 C16 -177.66(17)
C11 C15 C16 C17 -1.9(3)
C15 C16 C17 C18 -2.5(3)
C16 C17 C18 C12 2.9(3)
C16 C17 C18 C19 -175.9(2)
C11 C12 C18 C17 0.9(3)
C13 C12 C18 C17 -176.27(17)
C11 C12 C18 C19 179.97(16)
C13 C12 C18 C19 2.8(2)
C17 C18 C19 C20 176.4(2)
C12 C18 C19 C20 -2.4(2)
C14 C13 C20 C19 -176.9(2)
C12 C13 C20 C19 0.3(2)
C18 C19 C20 C13 1.3(2)
C4 C3 O21 C22 70.2(2)
C2 C3 O21 C22 -111.45(19)
C3 C4 O23 C24 -158.46(18)
C5 C4 O23 C24 21.6(3)
